data_4081570
loop_
_publ_author_name
'Duhovi\'c, Selma'
'Oria, Jeremy V.'
'Odoh, Samuel O.'
'Schreckenbach, Georg'
'Batista, Enrique R.'
'Diaconescu, Paula L.'

_publ_section_title
;
 Investigation of the Electronic Structure of
 Mono(1,1&#x2032;-Diamidoferrocene) Uranium(IV) Complexes
;
_journal_issue 20
_journal_name_full Organometallics
_journal_page_first 6012
_journal_paper_doi 10.1021/om400521k
_journal_volume 32
_journal_year 2013
_chemical_formula_sum 'C36 H52 Fe N2 Si2 U'
_chemical_formula_weight 862.86
_chemical_name_systematic
; 
 ? 
;
_space_group_IT_number 2
_symmetry_cell_setting triclinic
_symmetry_space_group_name_Hall '-P 1'
_symmetry_space_group_name_H-M 'P -1'
_atom_sites_solution_hydrogens geom
_atom_sites_solution_primary direct
_atom_sites_solution_secondary difmap
_audit_creation_method SHELXL-97
_cell_angle_alpha 105.1260(10)
_cell_angle_beta 98.3080(10)
_cell_angle_gamma 116.3620(10)
_cell_formula_units_Z 2
_cell_length_a 11.8173(9)
_cell_length_b 11.8863(9)
_cell_length_c 15.3471(17)
_cell_measurement_temperature 100(2)
_cell_volume 1778.1(3)
_computing_cell_refinement 'Bruker SAINT'
_computing_data_collection 'Bruker APEX2'
_computing_data_reduction 'Bruker SAINT'
_computing_molecular_graphics 'Bruker SHELXTL'
_computing_publication_material 'Bruker SHELXTL'
_computing_structure_refinement 'SHELXL-97 (Sheldrick, 2008)'
_computing_structure_solution 'SHELXS-97 (Sheldrick, 2008)'
_diffrn_ambient_temperature 100(2)
_diffrn_measured_fraction_theta_full 0.967
_diffrn_measured_fraction_theta_max 0.967
_diffrn_radiation_monochromator graphite
_diffrn_radiation_source 'fine-focus sealed tube'
_diffrn_radiation_type MoK\a
_diffrn_radiation_wavelength 0.71073
_diffrn_reflns_av_R_equivalents 0.0258
_diffrn_reflns_av_sigmaI/netI 0.0462
_diffrn_reflns_limit_h_max 15
_diffrn_reflns_limit_h_min -15
_diffrn_reflns_limit_k_max 15
_diffrn_reflns_limit_k_min -15
_diffrn_reflns_limit_l_max 20
_diffrn_reflns_limit_l_min -20
_diffrn_reflns_number 15747
_diffrn_reflns_theta_full 28.21
_diffrn_reflns_theta_max 28.21
_diffrn_reflns_theta_min 3.83
_exptl_absorpt_coefficient_mu 5.050
_exptl_absorpt_correction_T_max 23.11
_exptl_absorpt_correction_T_min 3.96
_exptl_absorpt_correction_type multi-scan
_exptl_absorpt_process_details 'Sadabs (Bruker)'
_exptl_crystal_density_diffrn 1.612
_exptl_crystal_density_method 'not measured'
_exptl_crystal_F_000 856
_refine_diff_density_max 2.042
_refine_diff_density_min -0.669
_refine_diff_density_rms 0.122
_refine_ls_extinction_method none
_refine_ls_goodness_of_fit_ref 1.015
_refine_ls_hydrogen_treatment constr
_refine_ls_matrix_type full
_refine_ls_number_parameters 379
_refine_ls_number_reflns 8486
_refine_ls_number_restraints 0
_refine_ls_restrained_S_all 1.015
_refine_ls_R_factor_all 0.0387
_refine_ls_R_factor_gt 0.0289
_refine_ls_shift/su_max 0.002
_refine_ls_shift/su_mean 0.000
_refine_ls_structure_factor_coef Fsqd
_refine_ls_weighting_details 'calc w=1/[\s^2^(Fo^2^)+(0.0295P)^2^+0.0000P] where P=(Fo^2^+2Fc^2^)/3'
_refine_ls_weighting_scheme calc
_refine_ls_wR_factor_gt 0.0586
_refine_ls_wR_factor_ref 0.0617
_reflns_number_gt 7360
_reflns_number_total 8486
_reflns_threshold_expression >2sigma(I)
_cod_data_source_file om400521k_si_001.cif
_cod_data_source_block (NNTBS)U(CH2Ph)2
_cod_original_sg_symbol_H-M P-1
_cod_database_code 4081570

loop_
_symmetry_equiv_pos_as_xyz
'x, y, z'
'-x, -y, -z'

loop_
_atom_site_label
_atom_site_type_symbol
_atom_site_fract_x
_atom_site_fract_y
_atom_site_fract_z
_atom_site_U_iso_or_equiv
_atom_site_adp_type
_atom_site_occupancy
_atom_site_symmetry_multiplicity
_atom_site_calc_flag
_atom_site_refinement_flags
U1 U 0.880828(12) 0.710858(13) 0.750459(9) 0.01547(4) Uani 1 1 d .
Fe1 Fe 1.12234(5) 1.00955(5) 0.80833(3) 0.01517(10) Uani 1 1 d .
Si1 Si 0.65455(10) 0.83454(10) 0.70032(7) 0.0214(2) Uani 1 1 d .
Si2 Si 1.14012(9) 0.61905(10) 0.81784(7) 0.0175(2) Uani 1 1 d .
N1 N 0.8083(3) 0.8435(3) 0.7183(2) 0.0192(6) Uani 1 1 d .
N2 N 1.0706(3) 0.7195(3) 0.8063(2) 0.0152(6) Uani 1 1 d .
C1 C 0.8257(4) 0.7200(4) 0.9035(3) 0.0292(9) Uani 1 1 d .
H1A H 0.8906 0.7204 0.9524 0.035 Uiso 1 1 calc R
H1B H 0.8063 0.7927 0.9295 0.035 Uiso 1 1 calc R
C2 C 0.7089(4) 0.5888(4) 0.8518(3) 0.0229(8) Uani 1 1 d .
C3 C 0.7238(4) 0.4812(4) 0.8013(3) 0.0312(9) Uani 1 1 d .
H3A H 0.7838 0.4677 0.8451 0.037 Uiso 1 1 calc R
C4 C 0.6153(5) 0.3574(4) 0.7427(3) 0.0394(11) Uani 1 1 d .
H4A H 0.6288 0.2863 0.7111 0.047 Uiso 1 1 calc R
C5 C 0.4884(4) 0.3353(4) 0.7292(3) 0.0335(10) Uani 1 1 d .
H5A H 0.4146 0.2514 0.6871 0.040 Uiso 1 1 calc R
C6 C 0.4716(4) 0.4402(4) 0.7796(3) 0.0318(9) Uani 1 1 d .
H6A H 0.3846 0.4259 0.7729 0.038 Uiso 1 1 calc R
C7 C 0.5774(4) 0.5631(4) 0.8383(3) 0.0286(9) Uani 1 1 d .
H7A H 0.5623 0.6325 0.8706 0.034 Uiso 1 1 calc R
C8 C 0.7745(4) 0.5132(4) 0.5995(2) 0.0256(8) Uani 1 1 d .
H8A H 0.7956 0.4422 0.6024 0.031 Uiso 1 1 calc R
H8B H 0.6775 0.4741 0.5758 0.031 Uiso 1 1 calc R
C9 C 0.8475(4) 0.5934(4) 0.5474(2) 0.0245(8) Uani 1 1 d .
C10 C 0.9810(4) 0.6330(4) 0.5559(3) 0.0324(9) Uani 1 1 d .
H10A H 1.0231 0.6016 0.5928 0.039 Uiso 1 1 calc R
C11 C 1.0535(4) 0.7165(5) 0.5120(3) 0.0405(11) Uani 1 1 d .
H11A H 1.1428 0.7390 0.5182 0.049 Uiso 1 1 calc R
C12 C 0.9969(5) 0.7670(4) 0.4596(3) 0.0390(11) Uani 1 1 d .
H12A H 1.0464 0.8247 0.4300 0.047 Uiso 1 1 calc R
C13 C 0.8661(5) 0.7312(4) 0.4514(3) 0.0354(10) Uani 1 1 d .
H13A H 0.8256 0.7646 0.4152 0.042 Uiso 1 1 calc R
C14 C 0.7933(4) 0.6482(4) 0.4946(3) 0.0268(8) Uani 1 1 d .
H14A H 0.7044 0.6275 0.4886 0.032 Uiso 1 1 calc R
C15 C 0.9282(3) 0.9663(3) 0.7477(2) 0.0197(7) Uani 1 1 d .
C16 C 0.9898(3) 1.0717(4) 0.8397(3) 0.0223(8) Uani 1 1 d .
H16A H 0.9556 1.0707 0.8955 0.027 Uiso 1 1 calc R
C17 C 1.1064(4) 1.1783(4) 0.8367(3) 0.0255(8) Uani 1 1 d .
H17A H 1.1680 1.2664 0.8901 0.031 Uiso 1 1 calc R
C18 C 1.1205(4) 1.1405(4) 0.7459(3) 0.0261(9) Uani 1 1 d .
H18A H 1.1936 1.1973 0.7238 0.031 Uiso 1 1 calc R
C19 C 1.0127(3) 1.0087(4) 0.6903(3) 0.0226(8) Uani 1 1 d .
H19A H 0.9971 0.9561 0.6229 0.027 Uiso 1 1 calc R
C20 C 1.1583(3) 0.8582(3) 0.8301(2) 0.0146(7) Uani 1 1 d .
C21 C 1.1930(3) 0.9656(3) 0.9173(2) 0.0171(7) Uani 1 1 d .
H21A H 1.1560 0.9551 0.9712 0.021 Uiso 1 1 calc R
C22 C 1.2913(3) 1.0886(4) 0.9148(3) 0.0217(8) Uani 1 1 d .
H22A H 1.3364 1.1791 0.9669 0.026 Uiso 1 1 calc R
C23 C 1.3165(3) 1.0599(4) 0.8269(3) 0.0234(8) Uani 1 1 d .
H23A H 1.3814 1.1273 0.8056 0.028 Uiso 1 1 calc R
C24 C 1.2336(3) 0.9202(4) 0.7735(2) 0.0198(7) Uani 1 1 d .
H24A H 1.2293 0.8724 0.7079 0.024 Uiso 1 1 calc R
C25 C 0.5312(4) 0.6529(4) 0.6360(3) 0.0283(9) Uani 1 1 d .
H25A H 0.5405 0.6012 0.6741 0.042 Uiso 1 1 calc R
H25B H 0.5460 0.6213 0.5754 0.042 Uiso 1 1 calc R
H25C H 0.4417 0.6401 0.6245 0.042 Uiso 1 1 calc R
C26 C 0.6319(4) 0.9050(4) 0.8159(3) 0.0291(9) Uani 1 1 d .
H26A H 0.6416 0.8566 0.8566 0.044 Uiso 1 1 calc R
H26B H 0.5434 0.8945 0.8051 0.044 Uiso 1 1 calc R
H26C H 0.6989 1.0010 0.8468 0.044 Uiso 1 1 calc R
C27 C 0.6353(4) 0.9326(4) 0.6253(3) 0.0269(9) Uani 1 1 d .
C28 C 0.6646(5) 0.8883(4) 0.5310(3) 0.0347(10) Uani 1 1 d .
H28A H 0.6539 0.9397 0.4930 0.052 Uiso 1 1 calc R
H28B H 0.6028 0.7917 0.4957 0.052 Uiso 1 1 calc R
H28C H 0.7556 0.9055 0.5444 0.052 Uiso 1 1 calc R
C29 C 0.7298(4) 1.0858(4) 0.6780(3) 0.0343(10) Uani 1 1 d .
H29A H 0.7176 1.1340 0.6378 0.051 Uiso 1 1 calc R
H29B H 0.8215 1.1052 0.6927 0.051 Uiso 1 1 calc R
H29C H 0.7102 1.1154 0.7368 0.051 Uiso 1 1 calc R
C30 C 0.4912(4) 0.9046(5) 0.6049(4) 0.0458(12) Uani 1 1 d .
H30A H 0.4789 0.9544 0.5661 0.069 Uiso 1 1 calc R
H30B H 0.4738 0.9340 0.6648 0.069 Uiso 1 1 calc R
H30C H 0.4297 0.8077 0.5709 0.069 Uiso 1 1 calc R
C31 C 1.0050(4) 0.4398(4) 0.7772(3) 0.0255(8) Uani 1 1 d .
H31A H 0.9544 0.4105 0.7112 0.038 Uiso 1 1 calc R
H31B H 0.9461 0.4318 0.8170 0.038 Uiso 1 1 calc R
H31C H 1.0435 0.3829 0.7820 0.038 Uiso 1 1 calc R
C32 C 1.2518(4) 0.6281(4) 0.7423(3) 0.0261(8) Uani 1 1 d .
H32A H 1.2019 0.5996 0.6762 0.039 Uiso 1 1 calc R
H32B H 1.2867 0.5685 0.7474 0.039 Uiso 1 1 calc R
H32C H 1.3253 0.7211 0.7634 0.039 Uiso 1 1 calc R
C33 C 1.2379(4) 0.6743(4) 0.9462(3) 0.0229(8) Uani 1 1 d .
C34 C 1.3695(4) 0.8071(4) 0.9758(3) 0.0284(9) Uani 1 1 d .
H34A H 1.4175 0.8332 1.0419 0.043 Uiso 1 1 calc R
H34B H 1.3518 0.8780 0.9691 0.043 Uiso 1 1 calc R
H34C H 1.4233 0.7948 0.9353 0.043 Uiso 1 1 calc R
C35 C 1.1567(4) 0.6919(4) 1.0123(3) 0.0266(8) Uani 1 1 d .
H35A H 1.2083 0.7205 1.0778 0.040 Uiso 1 1 calc R
H35B H 1.0747 0.6060 0.9955 0.040 Uiso 1 1 calc R
H35C H 1.1351 0.7606 1.0058 0.040 Uiso 1 1 calc R
C36 C 1.2687(5) 0.5649(4) 0.9575(3) 0.0353(10) Uani 1 1 d .
H36A H 1.3188 0.5932 1.0234 0.053 Uiso 1 1 calc R
H36B H 1.3212 0.5522 0.9160 0.053 Uiso 1 1 calc R
H36C H 1.1856 0.4798 0.9403 0.053 Uiso 1 1 calc R

loop_
_atom_site_aniso_label
_atom_site_aniso_U_11
_atom_site_aniso_U_22
_atom_site_aniso_U_33
_atom_site_aniso_U_23
_atom_site_aniso_U_13
_atom_site_aniso_U_12
U1 0.01325(6) 0.01399(6) 0.01689(7) 0.00497(5) 0.00370(5) 0.00567(5)
Fe1 0.0134(2) 0.0133(2) 0.0161(2) 0.00544(19) 0.00227(19) 0.00519(19)
Si1 0.0175(5) 0.0228(5) 0.0209(5) 0.0063(4) 0.0039(4) 0.0093(4)
Si2 0.0185(5) 0.0169(5) 0.0204(5) 0.0077(4) 0.0078(4) 0.0105(4)
N1 0.0130(14) 0.0161(15) 0.0223(15) 0.0034(12) 0.0008(12) 0.0057(12)
N2 0.0121(14) 0.0128(14) 0.0202(15) 0.0057(12) 0.0060(11) 0.0058(12)
C1 0.021(2) 0.040(2) 0.0209(19) 0.0078(18) 0.0063(16) 0.0128(18)
C2 0.0250(19) 0.029(2) 0.0193(18) 0.0109(16) 0.0103(15) 0.0151(17)
C3 0.040(2) 0.039(2) 0.041(2) 0.032(2) 0.025(2) 0.028(2)
C4 0.060(3) 0.025(2) 0.059(3) 0.026(2) 0.042(3) 0.029(2)
C5 0.043(3) 0.023(2) 0.030(2) 0.0114(18) 0.0170(19) 0.0107(19)
C6 0.023(2) 0.027(2) 0.039(2) 0.0124(19) 0.0074(18) 0.0081(18)
C7 0.027(2) 0.026(2) 0.033(2) 0.0063(18) 0.0121(17) 0.0145(18)
C8 0.030(2) 0.0178(18) 0.0211(19) 0.0043(15) 0.0032(16) 0.0088(16)
C9 0.034(2) 0.0180(18) 0.0138(17) -0.0009(15) 0.0053(16) 0.0113(17)
C10 0.031(2) 0.040(2) 0.021(2) 0.0045(18) 0.0016(17) 0.019(2)
C11 0.027(2) 0.052(3) 0.030(2) 0.007(2) 0.0114(19) 0.013(2)
C12 0.052(3) 0.034(2) 0.024(2) 0.0095(19) 0.020(2) 0.014(2)
C13 0.049(3) 0.037(2) 0.021(2) 0.0135(19) 0.0113(19) 0.021(2)
C14 0.033(2) 0.028(2) 0.0185(19) 0.0057(16) 0.0077(16) 0.0159(18)
C15 0.0198(18) 0.0161(17) 0.0221(18) 0.0071(15) 0.0010(14) 0.0096(15)
C16 0.0213(19) 0.0187(18) 0.0240(19) 0.0028(15) -0.0009(15) 0.0127(16)
C17 0.0225(19) 0.0142(17) 0.032(2) 0.0035(16) -0.0031(16) 0.0088(15)
C18 0.0195(19) 0.025(2) 0.032(2) 0.0194(17) 0.0020(16) 0.0072(16)
C19 0.0212(19) 0.0231(19) 0.0218(19) 0.0130(16) 0.0018(15) 0.0086(16)
C20 0.0120(16) 0.0148(16) 0.0173(17) 0.0057(14) 0.0012(13) 0.0080(14)
C21 0.0167(17) 0.0200(18) 0.0137(16) 0.0051(14) 0.0006(13) 0.0102(15)
C22 0.0140(17) 0.0184(18) 0.0229(19) 0.0032(15) -0.0028(14) 0.0052(15)
C23 0.0140(17) 0.0215(19) 0.033(2) 0.0116(17) 0.0050(15) 0.0071(15)
C24 0.0198(18) 0.0213(18) 0.0197(18) 0.0065(15) 0.0069(15) 0.0117(15)
C25 0.0175(19) 0.026(2) 0.031(2) 0.0066(17) 0.0037(16) 0.0061(16)
C26 0.023(2) 0.034(2) 0.026(2) 0.0071(18) 0.0073(16) 0.0126(18)
C27 0.026(2) 0.037(2) 0.025(2) 0.0123(18) 0.0063(16) 0.0211(19)
C28 0.047(3) 0.038(2) 0.024(2) 0.0152(19) 0.0086(19) 0.024(2)
C29 0.038(2) 0.028(2) 0.042(2) 0.015(2) 0.009(2) 0.020(2)
C30 0.034(2) 0.066(3) 0.057(3) 0.033(3) 0.009(2) 0.036(3)
C31 0.026(2) 0.0177(18) 0.032(2) 0.0058(16) 0.0080(17) 0.0129(16)
C32 0.028(2) 0.029(2) 0.028(2) 0.0103(17) 0.0115(17) 0.0191(18)
C33 0.028(2) 0.0233(19) 0.0219(19) 0.0092(16) 0.0066(16) 0.0162(17)
C34 0.025(2) 0.032(2) 0.028(2) 0.0100(18) 0.0028(16) 0.0158(18)
C35 0.035(2) 0.023(2) 0.025(2) 0.0126(17) 0.0122(17) 0.0145(18)
C36 0.052(3) 0.038(2) 0.033(2) 0.018(2) 0.014(2) 0.034(2)

loop_
_atom_type_symbol
_atom_type_description
_atom_type_scat_dispersion_real
_atom_type_scat_dispersion_imag
_atom_type_scat_source
C C 0.0033 0.0016 'International Tables Vol C Tables 4.2.6.8 and 6.1.1.4'
H H 0.0000 0.0000 'International Tables Vol C Tables 4.2.6.8 and 6.1.1.4'
N N 0.0061 0.0033 'International Tables Vol C Tables 4.2.6.8 and 6.1.1.4'
Si Si 0.0817 0.0704 'International Tables Vol C Tables 4.2.6.8 and 6.1.1.4'
Fe Fe 0.3463 0.8444 'International Tables Vol C Tables 4.2.6.8 and 6.1.1.4'
U U -9.6767 9.6646 'International Tables Vol C Tables 4.2.6.8 and 6.1.1.4'

loop_
_geom_angle_atom_site_label_1
_geom_angle_atom_site_label_2
_geom_angle_atom_site_label_3
_geom_angle
N1 U1 N2 139.82(10)
N1 U1 C8 102.81(12)
N2 U1 C8 102.03(12)
N1 U1 C1 96.55(12)
N2 U1 C1 92.90(11)
C8 U1 C1 127.30(13)
N1 U1 C20 110.30(10)
N2 U1 C20 29.60(9)
C8 U1 C20 120.41(11)
C1 U1 C20 96.76(11)
N1 U1 C15 29.04(10)
N2 U1 C15 110.80(10)
C8 U1 C15 119.44(11)
C1 U1 C15 100.75(12)
C20 U1 C15 81.26(10)
N1 U1 C2 101.11(11)
N2 U1 C2 106.50(10)
C8 U1 C2 97.24(12)
C1 U1 C2 30.48(11)
C20 U1 C2 121.84(10)
C15 U1 C2 118.69(11)
N1 U1 C3 123.07(11)
N2 U1 C3 93.55(11)
C8 U1 C3 75.40(12)
C1 U1 C3 53.23(13)
C20 U1 C3 119.25(11)
C15 U1 C3 146.13(11)
C2 U1 C3 28.26(11)
N1 U1 C9 89.07(11)
N2 U1 C9 97.29(10)
C8 U1 C9 29.83(11)
C1 U1 C9 156.73(12)
C20 U1 C9 102.44(10)
C15 U1 C9 95.11(10)
C2 U1 C9 126.26(11)
C3 U1 C9 105.09(11)
N1 U1 Fe1 69.61(7)
N2 U1 Fe1 70.25(7)
C8 U1 Fe1 131.27(9)
C1 U1 Fe1 101.40(9)
C20 U1 Fe1 40.69(7)
C15 U1 Fe1 40.58(7)
C2 U1 Fe1 131.43(8)
C3 U1 Fe1 150.23(9)
C9 U1 Fe1 101.73(8)
C22 Fe1 C18 113.73(15)
C22 Fe1 C17 97.26(15)
C18 Fe1 C17 40.43(16)
C22 Fe1 C23 40.42(15)
C18 Fe1 C23 98.51(15)
C17 Fe1 C23 110.37(15)
C22 Fe1 C21 40.76(14)
C18 Fe1 C21 152.55(15)
C17 Fe1 C21 119.95(15)
C23 Fe1 C21 67.97(14)
C22 Fe1 C19 152.78(15)
C18 Fe1 C19 40.57(14)
C17 Fe1 C19 68.08(15)
C23 Fe1 C19 121.36(15)
C21 Fe1 C19 166.33(14)
C22 Fe1 C16 116.09(15)
C18 Fe1 C16 67.91(16)
C17 Fe1 C16 40.29(15)
C23 Fe1 C16 147.32(15)
C21 Fe1 C16 110.12(14)
C19 Fe1 C16 68.03(15)
C22 Fe1 C24 68.02(14)
C18 Fe1 C24 117.65(15)
C17 Fe1 C24 147.73(15)
C23 Fe1 C24 40.16(14)
C21 Fe1 C24 67.95(14)
C19 Fe1 C24 111.84(15)
C16 Fe1 C24 171.89(15)
C22 Fe1 C20 68.01(13)
C18 Fe1 C20 156.98(15)
C17 Fe1 C20 160.28(14)
C23 Fe1 C20 67.42(14)
C21 Fe1 C20 40.40(13)
C19 Fe1 C20 130.66(14)
C16 Fe1 C20 133.49(14)
C24 Fe1 C20 40.09(13)
C22 Fe1 C15 155.50(15)
C18 Fe1 C15 67.48(14)
C17 Fe1 C15 67.34(14)
C23 Fe1 C15 161.52(15)
C21 Fe1 C15 129.82(14)
C19 Fe1 C15 40.19(14)
C16 Fe1 C15 40.08(14)
C24 Fe1 C15 134.74(14)
C20 Fe1 C15 121.21(13)
C22 Fe1 U1 122.55(10)
C18 Fe1 U1 123.69(11)
C17 Fe1 U1 124.74(11)
C23 Fe1 U1 124.86(10)
C21 Fe1 U1 82.39(10)
C19 Fe1 U1 83.95(10)
C16 Fe1 U1 85.65(10)
C24 Fe1 U1 86.28(10)
C20 Fe1 U1 60.21(9)
C15 Fe1 U1 61.00(9)
N1 Si1 C25 105.01(16)
N1 Si1 C26 110.36(16)
C25 Si1 C26 112.66(18)
N1 Si1 C27 112.68(16)
C25 Si1 C27 108.84(18)
C26 Si1 C27 107.37(18)
N2 Si2 C31 109.16(15)
N2 Si2 C32 110.54(16)
C31 Si2 C32 107.81(18)
N2 Si2 C33 111.16(15)
C31 Si2 C33 108.92(17)
C32 Si2 C33 109.17(17)
C15 N1 Si1 122.4(2)
C15 N1 U1 100.8(2)
Si1 N1 U1 133.85(16)
C20 N2 Si2 117.4(2)
C20 N2 U1 98.99(18)
Si2 N2 U1 143.16(15)
C2 C1 U1 87.7(2)
C2 C1 H1A 114.0
U1 C1 H1A 114.0
C2 C1 H1B 114.0
U1 C1 H1B 114.0
H1A C1 H1B 111.2
C3 C2 C7 116.2(4)
C3 C2 C1 119.1(4)
C7 C2 C1 124.3(3)
C3 C2 U1 78.7(2)
C7 C2 U1 125.4(3)
C1 C2 U1 61.87(19)
C4 C3 C2 121.5(4)
C4 C3 U1 128.0(3)
C2 C3 U1 73.1(2)
C4 C3 H3A 109.8
C2 C3 H3A 109.8
U1 C3 H3A 109.8
C5 C4 C3 121.4(4)
C5 C4 H4A 119.3
C3 C4 H4A 119.3
C4 C5 C6 117.9(4)
C4 C5 H5A 121.1
C6 C5 H5A 121.1
C7 C6 C5 121.7(4)
C7 C6 H6A 119.2
C5 C6 H6A 119.2
C6 C7 C2 121.4(4)
C6 C7 H7A 119.3
C2 C7 H7A 119.3
C9 C8 U1 93.0(2)
C9 C8 H8A 113.1
U1 C8 H8A 113.1
C9 C8 H8B 113.1
U1 C8 H8B 113.1
H8A C8 H8B 110.5
C10 C9 C14 115.7(4)
C10 C9 C8 121.8(4)
C14 C9 C8 122.1(4)
C10 C9 U1 97.3(2)
C14 C9 U1 110.9(2)
C8 C9 U1 57.20(18)
C11 C10 C9 122.2(4)
C11 C10 H10A 118.9
C9 C10 H10A 118.9
C12 C11 C10 120.7(4)
C12 C11 H11A 119.6
C10 C11 H11A 119.6
C11 C12 C13 118.2(4)
C11 C12 H12A 120.9
C13 C12 H12A 120.9
C14 C13 C12 121.5(4)
C14 C13 H13A 119.2
C12 C13 H13A 119.2
C13 C14 C9 121.6(4)
C13 C14 H14A 119.2
C9 C14 H14A 119.2
N1 C15 C16 127.0(3)
N1 C15 C19 125.7(3)
C16 C15 C19 107.3(3)
N1 C15 Fe1 128.6(2)
C16 C15 Fe1 68.27(19)
C19 C15 Fe1 67.94(19)
N1 C15 U1 50.14(16)
C16 C15 U1 113.7(2)
C19 C15 U1 110.5(2)
Fe1 C15 U1 78.43(10)
C17 C16 C15 107.8(3)
C17 C16 Fe1 68.6(2)
C15 C16 Fe1 71.7(2)
C17 C16 H16A 126.1
C15 C16 H16A 126.1
Fe1 C16 H16A 126.1
C18 C17 C16 108.7(3)
C18 C17 Fe1 69.7(2)
C16 C17 Fe1 71.1(2)
C18 C17 H17A 125.6
C16 C17 H17A 125.6
Fe1 C17 H17A 125.6
C17 C18 C19 108.5(3)
C17 C18 Fe1 69.9(2)
C19 C18 Fe1 70.8(2)
C17 C18 H18A 125.7
C19 C18 H18A 125.7
Fe1 C18 H18A 125.7
C18 C19 C15 107.6(3)
C18 C19 Fe1 68.7(2)
C15 C19 Fe1 71.9(2)
C18 C19 H19A 126.2
C15 C19 H19A 126.2
Fe1 C19 H19A 126.2
N2 C20 C24 126.9(3)
N2 C20 C21 126.6(3)
C24 C20 C21 106.4(3)
N2 C20 Fe1 130.4(2)
C24 C20 Fe1 68.27(19)
C21 C20 Fe1 67.37(18)
N2 C20 U1 51.40(15)
C24 C20 U1 116.4(2)
C21 C20 U1 108.9(2)
Fe1 C20 U1 79.10(9)
C22 C21 C20 108.3(3)
C22 C21 Fe1 68.89(19)
C20 C21 Fe1 72.23(18)
C22 C21 H21A 125.8
C20 C21 H21A 125.8
Fe1 C21 H21A 125.8
C23 C22 C21 108.1(3)
C23 C22 Fe1 70.5(2)
C21 C22 Fe1 70.35(19)
C23 C22 H22A 126.0
C21 C22 H22A 126.0
Fe1 C22 H22A 126.0
C22 C23 C24 108.6(3)
C22 C23 Fe1 69.1(2)
C24 C23 Fe1 70.7(2)
C22 C23 H23A 125.7
C24 C23 H23A 125.7
Fe1 C23 H23A 125.7
C23 C24 C20 108.4(3)
C23 C24 Fe1 69.1(2)
C20 C24 Fe1 71.64(19)
C23 C24 H24A 125.8
C20 C24 H24A 125.8
Fe1 C24 H24A 125.8
Si1 C25 H25A 109.5
Si1 C25 H25B 109.5
H25A C25 H25B 109.5
Si1 C25 H25C 109.5
H25A C25 H25C 109.5
H25B C25 H25C 109.5
Si1 C26 H26A 109.5
Si1 C26 H26B 109.5
H26A C26 H26B 109.5
Si1 C26 H26C 109.5
H26A C26 H26C 109.5
H26B C26 H26C 109.5
C29 C27 C30 108.3(3)
C29 C27 C28 108.8(3)
C30 C27 C28 110.0(3)
C29 C27 Si1 111.2(3)
C30 C27 Si1 108.0(3)
C28 C27 Si1 110.6(3)
C27 C28 H28A 109.5
C27 C28 H28B 109.5
H28A C28 H28B 109.5
C27 C28 H28C 109.5
H28A C28 H28C 109.5
H28B C28 H28C 109.5
C27 C29 H29A 109.5
C27 C29 H29B 109.5
H29A C29 H29B 109.5
C27 C29 H29C 109.5
H29A C29 H29C 109.5
H29B C29 H29C 109.5
C27 C30 H30A 109.5
C27 C30 H30B 109.5
H30A C30 H30B 109.5
C27 C30 H30C 109.5
H30A C30 H30C 109.5
H30B C30 H30C 109.5
Si2 C31 H31A 109.5
Si2 C31 H31B 109.5
H31A C31 H31B 109.5
Si2 C31 H31C 109.5
H31A C31 H31C 109.5
H31B C31 H31C 109.5
Si2 C32 H32A 109.5
Si2 C32 H32B 109.5
H32A C32 H32B 109.5
Si2 C32 H32C 109.5
H32A C32 H32C 109.5
H32B C32 H32C 109.5
C35 C33 C34 109.4(3)
C35 C33 C36 108.0(3)
C34 C33 C36 108.3(3)
C35 C33 Si2 110.5(2)
C34 C33 Si2 111.2(2)
C36 C33 Si2 109.4(3)
C33 C34 H34A 109.5
C33 C34 H34B 109.5
H34A C34 H34B 109.5
C33 C34 H34C 109.5
H34A C34 H34C 109.5
H34B C34 H34C 109.5
C33 C35 H35A 109.5
C33 C35 H35B 109.5
H35A C35 H35B 109.5
C33 C35 H35C 109.5
H35A C35 H35C 109.5
H35B C35 H35C 109.5
C33 C36 H36A 109.5
C33 C36 H36B 109.5
H36A C36 H36B 109.5
C33 C36 H36C 109.5
H36A C36 H36C 109.5
H36B C36 H36C 109.5

loop_
_geom_bond_atom_site_label_1
_geom_bond_atom_site_label_2
_geom_bond_distance
U1 N1 2.224(3)
U1 N2 2.230(3)
U1 C8 2.483(4)
U1 C1 2.515(4)
U1 C20 2.818(3)
U1 C15 2.846(3)
U1 C2 2.850(4)
U1 C3 2.921(4)
U1 C9 2.949(3)
U1 Fe1 3.1878(5)
Fe1 C22 2.032(3)
Fe1 C18 2.036(4)
Fe1 C17 2.038(4)
Fe1 C23 2.050(4)
Fe1 C21 2.051(3)
Fe1 C19 2.064(3)
Fe1 C16 2.071(4)
Fe1 C24 2.072(3)
Fe1 C20 2.116(3)
Fe1 C15 2.117(3)
Si1 N1 1.748(3)
Si1 C25 1.854(4)
Si1 C26 1.866(4)
Si1 C27 1.897(4)
Si2 N2 1.752(3)
Si2 C31 1.864(4)
Si2 C32 1.865(4)
Si2 C33 1.907(4)
N1 C15 1.406(4)
N2 C20 1.409(4)
C1 C2 1.447(5)
C1 H1A 0.9900
C1 H1B 0.9900
C2 C3 1.411(5)
C2 C7 1.415(5)
C3 C4 1.385(6)
C3 H3A 1.0000
C4 C5 1.375(6)
C4 H4A 0.9500
C5 C6 1.397(6)
C5 H5A 0.9500
C6 C7 1.369(5)
C6 H6A 0.9500
C7 H7A 0.9500
C8 C9 1.469(5)
C8 H8A 0.9900
C8 H8B 0.9900
C9 C10 1.406(5)
C9 C14 1.410(5)
C10 C11 1.389(6)
C10 H10A 0.9500
C11 C12 1.380(6)
C11 H11A 0.9500
C12 C13 1.385(6)
C12 H12A 0.9500
C13 C14 1.381(5)
C13 H13A 0.9500
C14 H14A 0.9500
C15 C16 1.436(5)
C15 C19 1.437(5)
C16 C17 1.416(5)
C16 H16A 1.0000
C17 C18 1.408(6)
C17 H17A 1.0000
C18 C19 1.422(5)
C18 H18A 1.0000
C19 H19A 1.0000
C20 C24 1.436(5)
C20 C21 1.440(5)
C21 C22 1.422(5)
C21 H21A 1.0000
C22 C23 1.411(5)
C22 H22A 1.0000
C23 C24 1.415(5)
C23 H23A 1.0000
C24 H24A 1.0000
C25 H25A 0.9800
C25 H25B 0.9800
C25 H25C 0.9800
C26 H26A 0.9800
C26 H26B 0.9800
C26 H26C 0.9800
C27 C29 1.543(6)
C27 C30 1.548(5)
C27 C28 1.550(5)
C28 H28A 0.9800
C28 H28B 0.9800
C28 H28C 0.9800
C29 H29A 0.9800
C29 H29B 0.9800
C29 H29C 0.9800
C30 H30A 0.9800
C30 H30B 0.9800
C30 H30C 0.9800
C31 H31A 0.9800
C31 H31B 0.9800
C31 H31C 0.9800
C32 H32A 0.9800
C32 H32B 0.9800
C32 H32C 0.9800
C33 C35 1.531(5)
C33 C34 1.536(5)
C33 C36 1.540(5)
C34 H34A 0.9800
C34 H34B 0.9800
C34 H34C 0.9800
C35 H35A 0.9800
C35 H35B 0.9800
C35 H35C 0.9800
C36 H36A 0.9800
C36 H36B 0.9800
C36 H36C 0.9800
